data_4325116
loop_
_publ_author_name
'Vinay N. Setty'
'Wen Zhou'
'Bruce M. Foxman'
'Christine M. Thomas'

_publ_section_title
;
 Subtle Differences Between Zr and Hf in Early/Late Heterobimetallic
 Complexes with Cobalt
;
_journal_name_full 'Inorganic Chemistry'
_journal_page_first 4647
_journal_page_last 4655
_journal_paper_doi 10.1021/ic200445x
_journal_volume 50
_journal_year 2011
_chemical_formula_moiety 'C65 H115 Cl0.76 Co1 Hf1 I0.24 N5 Na1 O5 P3'
_chemical_formula_sum 'C65 H115 Cl0.76 Co Hf I0.24 N5 Na O5 P3'
_chemical_formula_weight 1457.79
_space_group_IT_number 14
_symmetry_cell_setting monoclinic
_symmetry_space_group_name_Hall '-P 2yn'
_symmetry_space_group_name_H-M 'P 1 21/n 1'
_atom_sites_solution_hydrogens geom
_atom_sites_solution_primary direct
_audit_creation_date 10-08-23
_audit_creation_method CRYSTALS_ver_14.06
_cell_angle_alpha 90
_cell_angle_beta 90.2243(16)
_cell_angle_gamma 90
_cell_formula_units_Z 4
_cell_length_a 14.6354(4)
_cell_length_b 24.6754(7)
_cell_length_c 19.2156(6)
_cell_measurement_reflns_used 8189
_cell_measurement_temperature 120
_cell_measurement_theta_max 29
_cell_measurement_theta_min 2
_cell_volume 6939.4(3)
_computing_cell_refinement 'Apex2 (Bruker AXS, 2006)'
_computing_data_collection 'Apex2 (Bruker AXS, 2006)'
_computing_data_reduction 'Apex2 (Bruker AXS, 2006)'
_computing_molecular_graphics 'CAMERON (Watkin et al., 1996)'
_computing_publication_material 'CRYSTALS (Betteridge et al., 2003)'
_computing_structure_refinement 'CRYSTALS (Betteridge et al., 2003)'
_computing_structure_solution 'Superflip (Palatinus & Chapuis, 2007)'
_diffrn_ambient_temperature 120
_diffrn_measured_fraction_theta_full 0.996
_diffrn_measured_fraction_theta_max 0.996
_diffrn_measurement_device Area
_diffrn_measurement_device_type 'Bruker Kappa Apex2'
_diffrn_measurement_method '\f & \w scans'
_diffrn_radiation_monochromator graphite
_diffrn_radiation_type 'Mo K\a'
_diffrn_radiation_wavelength 0.71073
_diffrn_reflns_av_R_equivalents 0.073
_diffrn_reflns_limit_h_max 17
_diffrn_reflns_limit_h_min -19
_diffrn_reflns_limit_k_max 33
_diffrn_reflns_limit_k_min -25
_diffrn_reflns_limit_l_max 26
_diffrn_reflns_limit_l_min -26
_diffrn_reflns_number 67184
_diffrn_reflns_theta_full 29.037
_diffrn_reflns_theta_max 29.037
_diffrn_reflns_theta_min 1.343
_diffrn_standards_number 0
_exptl_absorpt_coefficient_mu 1.997
_exptl_absorpt_correction_T_max 0.79
_exptl_absorpt_correction_T_min 0.65
_exptl_absorpt_correction_type multi-scan
_exptl_absorpt_process_details 'Apex2 (Bruker AXS, 2006)'
_exptl_crystal_colour orange
_exptl_crystal_density_diffrn 1.395
_exptl_crystal_description prism
_exptl_crystal_F_000 3043.183
_exptl_crystal_size_max 0.204
_exptl_crystal_size_mid 0.180
_exptl_crystal_size_min 0.117
_refine_diff_density_max 1.64
_refine_diff_density_min -1.92
_refine_ls_extinction_method none
_refine_ls_goodness_of_fit_ref 1.0000
_refine_ls_hydrogen_treatment none
_refine_ls_matrix_type full
_refine_ls_number_parameters 749
_refine_ls_number_reflns 18434
_refine_ls_number_restraints 0
_refine_ls_R_factor_all 0.0739
_refine_ls_R_factor_gt 0.0398
_refine_ls_shift/su_max 0.0006430
_refine_ls_shift/su_mean 0.0000790
_refine_ls_structure_factor_coef Fsqd
_refine_ls_weighting_details
;
 Method, part 1, Chebychev polynomial, (Watkin, 1994, Prince, 1982) 
 [weight] = 1.0/[A~0~*T~0~(x)+A~1~*T~1~(x) ... +A~n-1~]*T~n-1~(x)] 
 where A~i~ are the Chebychev coefficients listed below and x= Fcalc/Fmax 
 Method = Robust Weighting (Prince, 1982) 
 W = [weight] * [1-(deltaF/6*sigmaF)^2^]^2^ 
 A~i~ are: 
 2.83 3.37 1.64 0.517 
;
_refine_ls_weighting_scheme calc
_refine_ls_wR_factor_all 0.0797
_refine_ls_wR_factor_gt 0.0645
_refine_ls_wR_factor_ref 0.0797
_reflns_limit_h_max 19
_reflns_limit_h_min -19
_reflns_limit_k_max 33
_reflns_limit_k_min 0
_reflns_limit_l_max 26
_reflns_limit_l_min 0
_reflns_number_gt 12903
_reflns_number_total 18434
_reflns_threshold_expression I>2.0\s(I)
_oxford_diffrn_Wilson_B_factor 0.95
_oxford_diffrn_Wilson_scale 273.96
_oxford_refine_ls_r_factor_ref 0.0739
_oxford_refine_ls_scale 0.047173(3)
_oxford_reflns_number_all 18434
_oxford_reflns_threshold_expression_ref I>-10.0\s(I)
_cod_data_source_file ic200445x_si_002_5.cif
_cod_data_source_block 8
_cod_original_sg_symbol_H-M 'P 1 21/n 1 '
_cod_original_formula_sum 'C65 H115 Cl0.76 Co1 Hf1 I0.24 N5 Na1 O5 P3'
_cod_database_code 4325116

loop_
_symmetry_equiv_pos_as_xyz
x,y,z
-x,-y,-z
-x+1/2,y+1/2,-z+1/2
x+1/2,-y+1/2,z+1/2

loop_
_atom_site_label
_atom_site_type_symbol
_atom_site_fract_x
_atom_site_fract_y
_atom_site_fract_z
_atom_site_U_iso_or_equiv
_atom_site_occupancy
_atom_site_adp_type
_atom_site_refinement_flags_occupancy
_atom_site_disorder_assembly
_atom_site_disorder_group
Hf1 Hf 0.186402(11) 0.060598(6) 0.245301(8) 0.0118 1.0000 Uani . . .
I1 I 0.0309(4) 0.13142(16) 0.2341(3) 0.0234 0.244(2) Uani P 1 1
Co1 Co 0.32337(3) 0.003363(19) 0.25235(3) 0.0130 1.0000 Uani . . .
Cl1 Cl 0.0414(4) 0.11782(18) 0.2374(4) 0.0242 0.756(2) Uani P 1 2
P1 P 0.33877(6) 0.05253(4) 0.15794(5) 0.0145 1.0000 Uani . . .
P2 P 0.20573(6) -0.05212(4) 0.24799(5) 0.0134 1.0000 Uani . . .
P3 P 0.32257(6) 0.05303(4) 0.34728(5) 0.0145 1.0000 Uani . . .
Na1 Na -0.15267(14) 0.20269(8) 0.23475(10) 0.0367 1.0000 Uani . . .
O1 O -0.2989(3) 0.24664(14) 0.2245(2) 0.0406 1.0000 Uani . . .
O2 O -0.0941(3) 0.24887(19) 0.1403(3) 0.0612 1.0000 Uani . . .
O3 O -0.2202(3) 0.13800(15) 0.15843(19) 0.0385 1.0000 Uani . . .
O4 O -0.1741(3) 0.15239(15) 0.33727(19) 0.0370 1.0000 Uani . . .
O5 O -0.1086(3) 0.27494(17) 0.3125(2) 0.0483 1.0000 Uani . . .
N1 N 0.2526(2) 0.09904(13) 0.15943(16) 0.0146 1.0000 Uani . . .
N2 N 0.1117(2) -0.01272(12) 0.23250(16) 0.0144 1.0000 Uani . . .
N3 N 0.2189(2) 0.08526(13) 0.34839(17) 0.0150 1.0000 Uani . . .
N4 N 0.4241(2) -0.03835(14) 0.25692(18) 0.0193 1.0000 Uani . . .
N5 N 0.4876(2) -0.06403(17) 0.25927(19) 0.0263 1.0000 Uani . . .
C1 C 0.4497(3) 0.09003(17) 0.1499(2) 0.0207 1.0000 Uani . . .
C2 C 0.4647(3) 0.1255(2) 0.0857(3) 0.0292 1.0000 Uani . . .
C3 C 0.5340(3) 0.0535(2) 0.1596(3) 0.0328 1.0000 Uani . . .
C4 C 0.3264(3) 0.01423(16) 0.0741(2) 0.0207 1.0000 Uani . . .
C5 C 0.3255(3) 0.04492(18) 0.0043(2) 0.0276 1.0000 Uani . . .
C6 C 0.3932(4) -0.0336(2) 0.0693(3) 0.0341 1.0000 Uani . . .
C7 C 0.2277(3) 0.14156(16) 0.1122(2) 0.0155 1.0000 Uani . . .
C8 C 0.1584(3) 0.13250(17) 0.0623(2) 0.0200 1.0000 Uani . . .
C9 C 0.1333(3) 0.1737(2) 0.0161(2) 0.0266 1.0000 Uani . . .
C10 C 0.1731(3) 0.22467(19) 0.0178(2) 0.0277 1.0000 Uani . . .
C11 C 0.2387(3) 0.23339(17) 0.0686(2) 0.0250 1.0000 Uani . . .
C12 C 0.2661(3) 0.19332(16) 0.1158(2) 0.0188 1.0000 Uani . . .
C13 C 0.1083(3) 0.07987(19) 0.0588(2) 0.0266 1.0000 Uani . . .
C14 C 0.1422(4) 0.2690(2) -0.0308(3) 0.0431 1.0000 Uani . . .
C15 C 0.3347(3) 0.20983(17) 0.1706(2) 0.0252 1.0000 Uani . . .
C16 C 0.1822(3) -0.08914(16) 0.3314(2) 0.0187 1.0000 Uani . . .
C17 C 0.0967(3) -0.12479(17) 0.3382(2) 0.0212 1.0000 Uani . . .
C18 C 0.2651(3) -0.12100(18) 0.3558(2) 0.0262 1.0000 Uani . . .
C19 C 0.2111(3) -0.10633(16) 0.1793(2) 0.0181 1.0000 Uani . . .
C20 C 0.3010(3) -0.13804(18) 0.1816(3) 0.0265 1.0000 Uani . . .
C21 C 0.1322(3) -0.14673(17) 0.1738(2) 0.0233 1.0000 Uani . . .
C22 C 0.0171(3) -0.02619(15) 0.2237(2) 0.0144 1.0000 Uani . . .
C23 C -0.0192(3) -0.04084(16) 0.1583(2) 0.0179 1.0000 Uani . . .
C24 C -0.1126(3) -0.05185(16) 0.1514(2) 0.0225 1.0000 Uani . . .
C25 C -0.1721(3) -0.04874(17) 0.2064(3) 0.0257 1.0000 Uani . . .
C26 C -0.1364(3) -0.03294(17) 0.2705(2) 0.0243 1.0000 Uani . . .
C27 C -0.0442(3) -0.02079(16) 0.2796(2) 0.0194 1.0000 Uani . . .
C28 C 0.0386(3) -0.04354(17) 0.0937(2) 0.0229 1.0000 Uani . . .
C29 C -0.2736(3) -0.0596(2) 0.1982(3) 0.0354 1.0000 Uani . . .
C30 C -0.0122(3) -0.00132(18) 0.3497(2) 0.0218 1.0000 Uani . . .
C31 C 0.4103(3) 0.10848(18) 0.3497(2) 0.0243 1.0000 Uani . . .
C32 C 0.4079(4) 0.1516(2) 0.4076(3) 0.0351 1.0000 Uani . . .
C33 C 0.5080(3) 0.0862(2) 0.3427(3) 0.0370 1.0000 Uani . . .
C34 C 0.3375(3) 0.01534(17) 0.4314(2) 0.0205 1.0000 Uani . . .
C35 C 0.3434(3) 0.04934(18) 0.4979(2) 0.0245 1.0000 Uani . . .
C36 C 0.4187(3) -0.02353(19) 0.4298(2) 0.0244 1.0000 Uani . . .
C37 C 0.1790(3) 0.12134(16) 0.3976(2) 0.0160 1.0000 Uani . . .
C38 C 0.1338(3) 0.10177(17) 0.4577(2) 0.0187 1.0000 Uani . . .
C39 C 0.0963(3) 0.13901(18) 0.5047(2) 0.0220 1.0000 Uani . . .
C40 C 0.0989(3) 0.19434(19) 0.4944(2) 0.0271 1.0000 Uani . . .
C41 C 0.1399(3) 0.21277(18) 0.4341(2) 0.0292 1.0000 Uani . . .
C42 C 0.1787(3) 0.17777(17) 0.3856(2) 0.0235 1.0000 Uani . . .
C43 C 0.1224(3) 0.04271(17) 0.4743(2) 0.0203 1.0000 Uani . . .
C44 C 0.0583(4) 0.2330(2) 0.5467(3) 0.0374 1.0000 Uani . . .
C45 C 0.2192(4) 0.20130(18) 0.3206(3) 0.0327 1.0000 Uani . . .
C46 C -0.3762(4) 0.2177(2) 0.2509(3) 0.0385 1.0000 Uani . . .
C47 C -0.4505(4) 0.2593(2) 0.2633(3) 0.0428 1.0000 Uani . . .
C48 C -0.3977(4) 0.3105(2) 0.2750(3) 0.0430 1.0000 Uani . . .
C49 C -0.3185(4) 0.3041(2) 0.2256(3) 0.0458 1.0000 Uani . . .
C50 C -0.1304(7) 0.2914(4) 0.1009(4) 0.0970 1.0000 Uani . . .
C51 C -0.0737(10) 0.3380(3) 0.1224(5) 0.1087 1.0000 Uani . . .
C52 C 0.0194(7) 0.3159(4) 0.1339(4) 0.0952 1.0000 Uani . . .
C53 C 0.0043(6) 0.2556(4) 0.1441(6) 0.1001 1.0000 Uani . . .
C54 C -0.2502(4) 0.1568(2) 0.0924(3) 0.0407 1.0000 Uani . . .
C55 C -0.1837(5) 0.1335(3) 0.0407(3) 0.0553 1.0000 Uani . . .
C56 C -0.1566(6) 0.0803(3) 0.0734(4) 0.0694 1.0000 Uani . . .
C57 C -0.1864(4) 0.0841(2) 0.1473(3) 0.0410 1.0000 Uani . . .
C58 C -0.1047(4) 0.1469(3) 0.3905(3) 0.0529 1.0000 Uani . . .
C59 C -0.1483(4) 0.1150(3) 0.4482(3) 0.0438 1.0000 Uani . . .
C60 C -0.2301(4) 0.0872(2) 0.4137(3) 0.0453 1.0000 Uani . . .
C61 C -0.0269(4) 0.3042(3) 0.3238(3) 0.0448 1.0000 Uani . . .
C62 C -0.0401(4) 0.3381(2) 0.3884(3) 0.0409 1.0000 Uani . . .
C63 C -0.1174(5) 0.3103(3) 0.4242(3) 0.0596 1.0000 Uani . . .
C64 C -0.1709(4) 0.2866(3) 0.3684(4) 0.0576 1.0000 Uani . . .
C65 C -0.2201(4) 0.1019(2) 0.3378(3) 0.0386 1.0000 Uani . . .
H11 H 0.4493 0.1137 0.1894 0.0244 1.0000 Uiso . . .
H21 H 0.5132 0.1516 0.0938 0.0430 1.0000 Uiso . . .
H22 H 0.4837 0.1028 0.0476 0.0426 1.0000 Uiso . . .
H23 H 0.4100 0.1448 0.0713 0.0428 1.0000 Uiso . . .
H31 H 0.5438 0.0316 0.1191 0.0488 1.0000 Uiso . . .
H32 H 0.5869 0.0760 0.1670 0.0485 1.0000 Uiso . . .
H33 H 0.5277 0.0301 0.1990 0.0483 1.0000 Uiso . . .
H41 H 0.2669 -0.0027 0.0790 0.0245 1.0000 Uiso . . .
H51 H 0.3871 0.0529 -0.0083 0.0420 1.0000 Uiso . . .
H52 H 0.2904 0.0784 0.0075 0.0411 1.0000 Uiso . . .
H53 H 0.2991 0.0220 -0.0314 0.0421 1.0000 Uiso . . .
H61 H 0.3705 -0.0592 0.0369 0.0509 1.0000 Uiso . . .
H62 H 0.4517 -0.0213 0.0543 0.0503 1.0000 Uiso . . .
H63 H 0.4005 -0.0506 0.1135 0.0506 1.0000 Uiso . . .
H91 H 0.0865 0.1669 -0.0161 0.0325 1.0000 Uiso . . .
H111 H 0.2645 0.2674 0.0714 0.0289 1.0000 Uiso . . .
H131 H 0.0853 0.0701 0.1039 0.0396 1.0000 Uiso . . .
H132 H 0.1480 0.0513 0.0426 0.0400 1.0000 Uiso . . .
H133 H 0.0569 0.0824 0.0275 0.0402 1.0000 Uiso . . .
H141 H 0.1868 0.2968 -0.0339 0.0667 1.0000 Uiso . . .
H142 H 0.1308 0.2550 -0.0767 0.0664 1.0000 Uiso . . .
H143 H 0.0865 0.2842 -0.0151 0.0668 1.0000 Uiso . . .
H151 H 0.3135 0.2398 0.1979 0.0370 1.0000 Uiso . . .
H152 H 0.3452 0.1802 0.2014 0.0373 1.0000 Uiso . . .
H153 H 0.3925 0.2187 0.1501 0.0389 1.0000 Uiso . . .
H161 H 0.1736 -0.0600 0.3645 0.0203 1.0000 Uiso . . .
H171 H 0.0827 -0.1297 0.3866 0.0313 1.0000 Uiso . . .
H172 H 0.1088 -0.1604 0.3177 0.0306 1.0000 Uiso . . .
H173 H 0.0441 -0.1079 0.3149 0.0305 1.0000 Uiso . . .
H181 H 0.2679 -0.1569 0.3354 0.0394 1.0000 Uiso . . .
H182 H 0.3207 -0.1021 0.3441 0.0382 1.0000 Uiso . . .
H183 H 0.2636 -0.1254 0.4060 0.0387 1.0000 Uiso . . .
H191 H 0.2128 -0.0863 0.1358 0.0209 1.0000 Uiso . . .
H201 H 0.3070 -0.1576 0.1382 0.0402 1.0000 Uiso . . .
H202 H 0.2976 -0.1636 0.2189 0.0397 1.0000 Uiso . . .
H203 H 0.3541 -0.1151 0.1884 0.0397 1.0000 Uiso . . .
H211 H 0.1391 -0.1753 0.2083 0.0352 1.0000 Uiso . . .
H212 H 0.0741 -0.1297 0.1808 0.0357 1.0000 Uiso . . .
H213 H 0.1332 -0.1634 0.1287 0.0360 1.0000 Uiso . . .
H241 H -0.1354 -0.0619 0.1068 0.0265 1.0000 Uiso . . .
H261 H -0.1743 -0.0305 0.3083 0.0271 1.0000 Uiso . . .
H281 H 0.0094 -0.0219 0.0577 0.0340 1.0000 Uiso . . .
H282 H 0.0985 -0.0294 0.1015 0.0334 1.0000 Uiso . . .
H283 H 0.0420 -0.0807 0.0767 0.0336 1.0000 Uiso . . .
H291 H -0.3067 -0.0267 0.2027 0.0538 1.0000 Uiso . . .
H292 H -0.2948 -0.0839 0.2327 0.0523 1.0000 Uiso . . .
H293 H -0.2875 -0.0743 0.1533 0.0533 1.0000 Uiso . . .
H301 H 0.0257 -0.0280 0.3713 0.0336 1.0000 Uiso . . .
H302 H 0.0216 0.0316 0.3457 0.0337 1.0000 Uiso . . .
H303 H -0.0644 0.0055 0.3808 0.0326 1.0000 Uiso . . .
H311 H 0.3975 0.1271 0.3058 0.0279 1.0000 Uiso . . .
H321 H 0.4424 0.1387 0.4467 0.0515 1.0000 Uiso . . .
H322 H 0.4362 0.1839 0.3902 0.0516 1.0000 Uiso . . .
H323 H 0.3474 0.1600 0.4219 0.0515 1.0000 Uiso . . .
H331 H 0.5293 0.0736 0.3873 0.0549 1.0000 Uiso . . .
H332 H 0.5474 0.1144 0.3265 0.0546 1.0000 Uiso . . .
H333 H 0.5101 0.0568 0.3095 0.0548 1.0000 Uiso . . .
H341 H 0.2839 -0.0063 0.4346 0.0236 1.0000 Uiso . . .
H351 H 0.4036 0.0653 0.5021 0.0368 1.0000 Uiso . . .
H352 H 0.3337 0.0263 0.5369 0.0375 1.0000 Uiso . . .
H353 H 0.2989 0.0781 0.4992 0.0365 1.0000 Uiso . . .
H361 H 0.4755 -0.0045 0.4337 0.0369 1.0000 Uiso . . .
H362 H 0.4152 -0.0478 0.4689 0.0371 1.0000 Uiso . . .
H363 H 0.4196 -0.0451 0.3883 0.0370 1.0000 Uiso . . .
H391 H 0.0671 0.1255 0.5435 0.0255 1.0000 Uiso . . .
H411 H 0.1415 0.2494 0.4248 0.0342 1.0000 Uiso . . .
H431 H 0.1417 0.0210 0.4365 0.0300 1.0000 Uiso . . .
H432 H 0.0602 0.0335 0.4839 0.0303 1.0000 Uiso . . .
H433 H 0.1580 0.0328 0.5145 0.0300 1.0000 Uiso . . .
H441 H 0.0420 0.2664 0.5261 0.0583 1.0000 Uiso . . .
H442 H 0.0041 0.2188 0.5663 0.0585 1.0000 Uiso . . .
H443 H 0.1005 0.2397 0.5833 0.0584 1.0000 Uiso . . .
H451 H 0.1864 0.1901 0.2802 0.0493 1.0000 Uiso . . .
H452 H 0.2807 0.1904 0.3152 0.0493 1.0000 Uiso . . .
H453 H 0.2188 0.2397 0.3222 0.0498 1.0000 Uiso . . .
H461 H -0.3614 0.2008 0.2941 0.0461 1.0000 Uiso . . .
H462 H -0.3957 0.1910 0.2180 0.0459 1.0000 Uiso . . .
H471 H -0.4867 0.2500 0.3029 0.0509 1.0000 Uiso . . .
H472 H -0.4888 0.2619 0.2228 0.0509 1.0000 Uiso . . .
H481 H -0.3757 0.3122 0.3225 0.0509 1.0000 Uiso . . .
H482 H -0.4329 0.3426 0.2645 0.0512 1.0000 Uiso . . .
H491 H -0.2646 0.3245 0.2403 0.0552 1.0000 Uiso . . .
H492 H -0.3363 0.3149 0.1792 0.0554 1.0000 Uiso . . .
H501 H -0.1209 0.2842 0.0517 0.1195 1.0000 Uiso . . .
H502 H -0.1950 0.2981 0.1101 0.1193 1.0000 Uiso . . .
H511 H -0.0732 0.3653 0.0867 0.1293 1.0000 Uiso . . .
H512 H -0.0985 0.3528 0.1656 0.1291 1.0000 Uiso . . .
H521 H 0.0571 0.3218 0.0933 0.1174 1.0000 Uiso . . .
H522 H 0.0477 0.3323 0.1747 0.1168 1.0000 Uiso . . .
H531 H 0.0296 0.2350 0.1063 0.1242 1.0000 Uiso . . .
H532 H 0.0264 0.2431 0.1891 0.1241 1.0000 Uiso . . .
H541 H -0.2501 0.1962 0.0917 0.0499 1.0000 Uiso . . .
H542 H -0.3111 0.1437 0.0816 0.0504 1.0000 Uiso . . .
H551 H -0.1320 0.1569 0.0347 0.0680 1.0000 Uiso . . .
H552 H -0.2124 0.1272 -0.0039 0.0672 1.0000 Uiso . . .
H561 H -0.0921 0.0745 0.0701 0.0854 1.0000 Uiso . . .
H562 H -0.1892 0.0515 0.0507 0.0857 1.0000 Uiso . . .
H571 H -0.1374 0.0754 0.1792 0.0493 1.0000 Uiso . . .
H572 H -0.2369 0.0578 0.1545 0.0499 1.0000 Uiso . . .
H581 H -0.0863 0.1828 0.4065 0.0633 1.0000 Uiso . . .
H582 H -0.0511 0.1278 0.3716 0.0630 1.0000 Uiso . . .
H591 H -0.1686 0.1391 0.4842 0.0532 1.0000 Uiso . . .
H592 H -0.1055 0.0897 0.4684 0.0531 1.0000 Uiso . . .
H601 H -0.2861 0.1027 0.4310 0.0528 1.0000 Uiso . . .
H602 H -0.2297 0.0483 0.4193 0.0530 1.0000 Uiso . . .
H611 H -0.0126 0.3251 0.2827 0.0537 1.0000 Uiso . . .
H612 H 0.0209 0.2765 0.3303 0.0536 1.0000 Uiso . . .
H621 H -0.0550 0.3755 0.3772 0.0507 1.0000 Uiso . . .
H622 H 0.0158 0.3366 0.4165 0.0501 1.0000 Uiso . . .
H631 H -0.0949 0.2798 0.4527 0.0739 1.0000 Uiso . . .
H632 H -0.1548 0.3355 0.4514 0.0727 1.0000 Uiso . . .
H641 H -0.2164 0.3143 0.3538 0.0709 1.0000 Uiso . . .
H642 H -0.2013 0.2538 0.3839 0.0701 1.0000 Uiso . . .
H651 H -0.1855 0.0749 0.3126 0.0470 1.0000 Uiso . . .
H652 H -0.2797 0.1056 0.3152 0.0457 1.0000 Uiso . . .

loop_
_atom_site_aniso_label
_atom_site_aniso_U_11
_atom_site_aniso_U_22
_atom_site_aniso_U_33
_atom_site_aniso_U_23
_atom_site_aniso_U_13
_atom_site_aniso_U_12
Hf1 0.01291(6) 0.01066(6) 0.01170(6) -0.00010(7) 0.00021(4) -0.00080(7)
I1 0.0186(11) 0.0240(18) 0.0277(9) 0.0029(13) -0.0006(7) 0.0072(11)
Co1 0.0112(3) 0.0126(2) 0.0152(2) 0.0016(2) 0.00055(18) -0.0001(2)
Cl1 0.0200(15) 0.024(2) 0.0284(11) 0.0045(15) 0.0008(10) 0.0047(13)
P1 0.0139(4) 0.0136(5) 0.0160(4) 0.0022(4) 0.0027(3) -0.0001(4)
P2 0.0136(5) 0.0113(5) 0.0152(4) 0.0003(4) 0.0008(4) -0.0001(3)
P3 0.0137(4) 0.0148(5) 0.0150(4) 0.0014(4) -0.0020(3) -0.0025(4)
Na1 0.0415(11) 0.0362(11) 0.0325(10) -0.0061(8) 0.0101(9) -0.0116(9)
O1 0.038(2) 0.0271(18) 0.057(3) -0.0057(17) 0.0104(17) -0.0072(15)
O2 0.065(3) 0.049(3) 0.070(3) 0.000(2) 0.027(2) -0.025(2)
O3 0.047(2) 0.0318(19) 0.037(2) -0.0040(16) 0.0008(17) 0.0088(16)
O4 0.040(2) 0.038(2) 0.0332(19) 0.0041(16) -0.0053(16) -0.0088(16)
O5 0.044(2) 0.057(3) 0.044(2) -0.023(2) 0.0128(17) -0.023(2)
N1 0.0143(15) 0.0133(15) 0.0162(15) 0.0018(12) 0.0001(12) 0.0031(12)
N2 0.0144(15) 0.0125(15) 0.0164(15) 0.0009(12) 0.0007(12) -0.0018(11)
N3 0.0153(15) 0.0128(15) 0.0169(15) -0.0016(12) 0.0007(12) 0.0003(12)
N4 0.0200(17) 0.0160(16) 0.0219(17) 0.0056(13) 0.0036(13) -0.0008(13)
N5 0.0198(16) 0.0259(18) 0.0332(19) 0.0059(18) 0.0042(14) 0.0069(16)
C1 0.0163(18) 0.019(2) 0.026(2) 0.0077(16) 0.0013(15) -0.0014(15)
C2 0.020(2) 0.035(3) 0.032(2) 0.017(2) 0.0070(18) 0.0004(18)
C3 0.0175(19) 0.038(3) 0.043(3) 0.018(2) 0.0033(18) 0.007(2)
C4 0.027(2) 0.0161(19) 0.0189(19) -0.0014(15) 0.0052(16) 0.0033(16)
C5 0.040(3) 0.025(2) 0.0174(19) -0.0019(16) 0.0040(18) 0.0038(18)
C6 0.046(3) 0.028(2) 0.028(2) -0.0018(19) 0.010(2) 0.014(2)
C7 0.0176(18) 0.0149(18) 0.0140(17) 0.0006(14) -0.0015(14) -0.0010(14)
C8 0.0197(19) 0.024(2) 0.0158(18) -0.0023(16) -0.0018(15) 0.0019(16)
C9 0.025(2) 0.035(2) 0.020(2) 0.0014(18) -0.0055(17) 0.0077(19)
C10 0.034(2) 0.027(2) 0.023(2) 0.0092(18) 0.0028(17) 0.0163(19)
C11 0.035(2) 0.0145(19) 0.025(2) 0.0031(16) 0.0055(18) 0.0042(17)
C12 0.0221(19) 0.0166(18) 0.0178(18) -0.0023(15) 0.0040(15) -0.0002(15)
C13 0.028(2) 0.029(2) 0.023(2) -0.0036(17) -0.0094(17) -0.0051(18)
C14 0.056(3) 0.037(3) 0.036(3) 0.019(2) 0.002(2) 0.020(3)
C15 0.032(2) 0.020(2) 0.023(2) 0.0022(16) -0.0005(17) -0.0098(17)
C16 0.0218(19) 0.0161(19) 0.0183(19) 0.0035(15) 0.0022(15) -0.0031(15)
C17 0.0203(19) 0.0183(19) 0.025(2) 0.0049(16) 0.0027(16) -0.0067(15)
C18 0.022(2) 0.025(2) 0.031(2) 0.0149(18) -0.0025(17) -0.0001(17)
C19 0.0206(19) 0.0138(18) 0.0200(19) -0.0015(15) 0.0024(15) -0.0018(15)
C20 0.026(2) 0.019(2) 0.034(2) -0.0071(18) 0.0001(18) 0.0036(17)
C21 0.030(2) 0.0155(18) 0.025(2) -0.0036(16) -0.0003(17) -0.0046(16)
C22 0.0120(17) 0.0122(17) 0.0188(18) 0.0007(14) -0.0027(14) -0.0024(13)
C23 0.0180(18) 0.0163(17) 0.0194(19) -0.0002(14) -0.0038(14) -0.0041(14)
C24 0.0227(19) 0.019(2) 0.026(2) 0.0010(16) -0.0108(15) -0.0059(16)
C25 0.0157(18) 0.021(2) 0.040(2) 0.0076(17) -0.0048(17) -0.0010(15)
C26 0.0170(19) 0.022(2) 0.034(2) 0.0055(18) 0.0066(17) 0.0028(16)
C27 0.0156(18) 0.0182(18) 0.024(2) 0.0008(15) -0.0001(15) -0.0004(15)
C28 0.023(2) 0.024(2) 0.022(2) -0.0042(16) -0.0060(16) -0.0059(16)
C29 0.0133(17) 0.038(2) 0.054(3) 0.014(3) -0.0066(18) -0.003(2)
C30 0.023(2) 0.022(2) 0.0206(19) -0.0022(17) 0.0007(15) 0.0004(16)
C31 0.024(2) 0.024(2) 0.025(2) 0.0015(17) -0.0061(17) -0.0102(17)
C32 0.043(3) 0.034(3) 0.028(3) 0.000(2) -0.003(2) -0.021(2)
C33 0.024(2) 0.040(3) 0.046(3) 0.009(2) -0.007(2) -0.013(2)
C34 0.0177(18) 0.025(2) 0.0184(19) 0.0018(16) -0.0054(15) -0.0002(16)
C35 0.024(2) 0.033(3) 0.0167(18) 0.0027(16) -0.0042(15) -0.0008(17)
C36 0.024(2) 0.026(2) 0.023(2) 0.0030(17) -0.0073(17) 0.0029(17)
C37 0.0174(18) 0.0170(18) 0.0135(17) -0.0025(14) 0.0003(14) 0.0009(14)
C38 0.0214(19) 0.021(2) 0.0139(18) 0.0003(15) 0.0007(14) -0.0013(16)
C39 0.0212(19) 0.027(2) 0.0176(19) -0.0025(16) 0.0017(15) -0.0006(17)
C40 0.033(2) 0.025(2) 0.024(2) -0.0073(18) 0.0029(18) 0.0001(18)
C41 0.042(3) 0.016(2) 0.030(2) -0.0001(18) 0.0063(19) -0.0003(19)
C42 0.036(2) 0.0130(19) 0.021(2) -0.0027(16) 0.0040(17) 0.0032(17)
C43 0.0220(19) 0.0222(19) 0.0167(18) 0.0016(15) 0.0010(15) -0.0039(15)
C44 0.048(3) 0.029(3) 0.035(3) -0.012(2) 0.008(2) 0.006(2)
C45 0.053(3) 0.016(2) 0.029(2) 0.0006(18) 0.014(2) -0.002(2)
C46 0.036(3) 0.030(2) 0.049(3) -0.002(2) 0.007(2) -0.004(2)
C47 0.034(3) 0.047(3) 0.048(3) -0.003(3) -0.007(2) -0.003(2)
C48 0.042(3) 0.031(3) 0.056(4) -0.008(3) -0.002(3) 0.007(2)
C49 0.062(4) 0.027(3) 0.048(3) 0.000(2) 0.002(3) -0.004(3)
C50 0.137(8) 0.095(7) 0.059(5) 0.034(5) -0.007(5) -0.051(6)
C51 0.219(13) 0.048(5) 0.058(5) 0.017(4) -0.066(7) -0.038(6)
C52 0.117(7) 0.111(7) 0.058(5) -0.032(5) 0.051(5) -0.083(6)
C53 0.068(5) 0.069(5) 0.164(10) -0.026(6) 0.075(6) -0.015(4)
C54 0.042(3) 0.032(3) 0.048(3) 0.004(2) -0.003(3) 0.003(2)
C55 0.073(5) 0.054(4) 0.039(3) -0.003(3) 0.010(3) -0.010(3)
C56 0.089(6) 0.065(5) 0.054(4) -0.003(3) 0.021(4) 0.029(4)
C57 0.038(3) 0.030(3) 0.055(3) -0.012(2) 0.004(3) 0.008(2)
C58 0.050(4) 0.069(4) 0.040(3) 0.007(3) -0.012(3) -0.014(3)
C59 0.043(3) 0.059(4) 0.030(3) 0.004(3) 0.001(2) 0.016(3)
C60 0.041(3) 0.039(3) 0.055(4) 0.012(3) 0.007(3) 0.004(2)
C61 0.044(3) 0.055(4) 0.036(3) -0.007(3) 0.007(2) -0.019(3)
C62 0.042(3) 0.037(3) 0.043(3) -0.007(2) 0.000(2) -0.017(2)
C63 0.057(4) 0.072(5) 0.050(4) -0.028(3) 0.020(3) -0.029(3)
C64 0.037(3) 0.074(5) 0.062(4) -0.037(4) 0.014(3) -0.016(3)
C65 0.042(3) 0.027(3) 0.047(3) -0.001(2) -0.010(2) 0.000(2)

loop_
_atom_type_symbol
_atom_type_scat_dispersion_real
_atom_type_scat_dispersion_imag
_atom_type_scat_Cromer_Mann_a1
_atom_type_scat_Cromer_Mann_b1
_atom_type_scat_Cromer_Mann_a2
_atom_type_scat_Cromer_Mann_b2
_atom_type_scat_Cromer_Mann_a3
_atom_type_scat_Cromer_Mann_b3
_atom_type_scat_Cromer_Mann_a4
_atom_type_scat_Cromer_Mann_b4
_atom_type_scat_Cromer_Mann_c
_atom_type_scat_source
C 0.0033 0.0016 2.3100 20.8439 1.0200 10.2075 1.5886 0.5687 0.8650 51.6512 0.2156 'International Tables Vol C 4.2.6.8 and 6.1.1.4'
H 0.0000 0.0000 0.4930 10.5109 0.3229 26.1257 0.1402 3.1424 0.0408 57.7998 0.0030 'International Tables Vol C 4.2.6.8 and 6.1.1.4'
N 0.0061 0.0033 12.2126 0.0057 3.1322 9.8933 2.0125 28.9975 1.1663 0.5826 -11.5290 'International Tables Vol C 4.2.6.8 and 6.1.1.4'
O 0.0106 0.0060 3.0485 13.2771 2.2868 5.7011 1.5463 0.3239 0.8670 32.9089 0.2508 'International Tables Vol C 4.2.6.8 and 6.1.1.4'
Na 0.0362 0.0249 4.7626 3.2850 3.1736 8.8422 1.2674 0.3136 1.1128 129.4240 0.6760 'International Tables Vol C 4.2.6.8 and 6.1.1.4'
P 0.1023 0.0942 6.4345 1.9067 4.1791 27.1570 1.7800 0.5260 1.4908 68.1645 1.1149 'International Tables Vol C 4.2.6.8 and 6.1.1.4'
Cl 0.1484 0.1585 11.4604 0.0104 7.1964 1.1662 6.2556 18.5194 1.6455 47.7784 -9.5574 'International Tables Vol C 4.2.6.8 and 6.1.1.4'
Co 0.3494 0.9721 12.2841 4.2791 7.3409 0.2784 4.0034 13.5359 2.3488 71.1692 1.0118 'International Tables Vol C 4.2.6.8 and 6.1.1.4'
Hf -0.5830 6.1852 29.1440 1.8326 15.1726 9.5999 14.7586 0.2751 4.3001 72.0290 8.5815 'International Tables Vol C 4.2.6.8 and 6.1.1.4'
I -0.4742 1.8119 20.1472 4.3470 18.9949 0.3814 7.5138 27.7660 2.2735 66.8776 4.0712 'International Tables Vol C 4.2.6.8 and 6.1.1.4'

loop_
_geom_angle_atom_site_label_1
_geom_angle_atom_site_label_2
_geom_angle_atom_site_label_3
_geom_angle
_geom_angle_publ_flag
I1 Hf1 Co1 177.39(11) yes
I1 Hf1 P1 128.99(11) yes
Co1 Hf1 P1 48.78(2) yes
I1 Hf1 P2 133.28(11) yes
Co1 Hf1 P2 49.03(2) yes
P1 Hf1 P2 81.94(3) yes
I1 Hf1 P3 130.89(12) yes
Co1 Hf1 P3 48.96(2) yes
P1 Hf1 P3 81.29(3) yes
P2 Hf1 P3 81.30(3) yes
I1 Hf1 N1 91.90(13) yes
Co1 Hf1 N1 85.74(8) yes
P1 Hf1 N1 37.42(8) yes
P2 Hf1 N1 114.17(9) yes
P3 Hf1 N1 104.29(9) yes
I1 Hf1 N2 95.85(13) yes
Co1 Hf1 N2 86.35(8) yes
P1 Hf1 N2 106.26(9) yes
P2 Hf1 N2 37.65(9) yes
P3 Hf1 N2 112.88(9) yes
I1 Hf1 N3 94.02(14) yes
Co1 Hf1 N3 86.18(9) yes
P1 Hf1 N3 113.75(9) yes
P2 Hf1 N3 104.20(9) yes
P3 Hf1 N3 37.72(9) yes
N1 Hf1 N2 121.46(12) yes
N1 Hf1 N3 119.47(12) yes
N2 Hf1 N3 117.68(12) yes
Co1 Hf1 Cl1 178.46(14) yes
Co1 Hf1 P1 48.78(2) yes
Cl1 Hf1 P1 131.82(15) yes
Co1 Hf1 P2 49.03(2) yes
Cl1 Hf1 P2 129.44(14) yes
P1 Hf1 P2 81.94(3) yes
Co1 Hf1 P3 48.96(2) yes
Cl1 Hf1 P3 131.95(16) yes
P1 Hf1 P3 81.29(3) yes
P2 Hf1 P3 81.30(3) yes
Co1 Hf1 N1 85.74(8) yes
Cl1 Hf1 N1 95.03(16) yes
P1 Hf1 N1 37.42(8) yes
P2 Hf1 N1 114.17(9) yes
P3 Hf1 N1 104.29(9) yes
Co1 Hf1 N2 86.35(8) yes
Cl1 Hf1 N2 92.11(16) yes
P1 Hf1 N2 106.26(9) yes
P2 Hf1 N2 37.65(9) yes
P3 Hf1 N2 112.88(9) yes
Co1 Hf1 N3 86.18(9) yes
Cl1 Hf1 N3 94.59(18) yes
P1 Hf1 N3 113.75(9) yes
P2 Hf1 N3 104.20(9) yes
P3 Hf1 N3 37.72(9) yes
N1 Hf1 N2 121.46(12) yes
N1 Hf1 N3 119.47(12) yes
N2 Hf1 N3 117.68(12) yes
Hf1 I1 Na1 173.8(2) yes
Hf1 Co1 P1 73.92(3) yes
Hf1 Co1 P2 73.58(3) yes
P1 Co1 P2 113.28(4) yes
Hf1 Co1 P3 73.62(3) yes
P1 Co1 P3 112.26(4) yes
P2 Co1 P3 111.82(4) yes
Hf1 Co1 N4 179.57(11) yes
P1 Co1 N4 105.65(11) yes
P2 Co1 N4 106.64(11) yes
P3 Co1 N4 106.59(12) yes
Hf1 P1 Co1 57.30(2) yes
Hf1 P1 N1 49.61(11) yes
Co1 P1 N1 106.24(11) yes
Hf1 P1 C1 134.85(14) yes
Co1 P1 C1 115.64(13) yes
N1 P1 C1 108.07(17) yes
Hf1 P1 C4 118.40(14) yes
Co1 P1 C4 114.93(13) yes
N1 P1 C4 106.52(17) yes
C1 P1 C4 104.96(19) yes
Hf1 P2 Co1 57.39(3) yes
Hf1 P2 N2 49.46(10) yes
Co1 P2 N2 106.37(11) yes
Hf1 P2 C16 118.72(13) yes
Co1 P2 C16 114.59(13) yes
N2 P2 C16 105.95(17) yes
Hf1 P2 C19 134.33(13) yes
Co1 P2 C19 115.73(13) yes
N2 P2 C19 108.54(17) yes
C16 P2 C19 105.16(19) yes
Hf1 P3 Co1 57.42(2) yes
Hf1 P3 N3 49.37(11) yes
Co1 P3 N3 106.07(12) yes
Hf1 P3 C31 117.04(14) yes
Co1 P3 C31 114.91(15) yes
N3 P3 C31 105.50(19) yes
Hf1 P3 C34 135.82(13) yes
Co1 P3 C34 115.94(14) yes
N3 P3 C34 108.64(17) yes
C31 P3 C34 105.21(19) yes
I1 Na1 O1 171.98(16) yes
I1 Na1 O2 87.36(17) yes
O1 Na1 O2 92.63(18) yes
I1 Na1 O3 88.60(15) yes
O1 Na1 O3 83.38(14) yes
O2 Na1 O3 90.06(16) yes
I1 Na1 O4 80.12(15) yes
O1 Na1 O4 100.68(15) yes
O2 Na1 O4 165.89(19) yes
O3 Na1 O4 96.07(14) yes
I1 Na1 O5 100.70(16) yes
O1 Na1 O5 87.32(15) yes
O2 Na1 O5 91.34(16) yes
O3 Na1 O5 170.65(17) yes
O4 Na1 O5 84.67(15) yes
Na1 O1 C46 116.8(3) yes
Na1 O1 C49 128.1(3) yes
C46 O1 C49 109.0(4) yes
Na1 O2 C50 130.8(5) yes
Na1 O2 C53 112.8(6) yes
C50 O2 C53 108.4(6) yes
Na1 O3 C54 117.3(3) yes
Na1 O3 C57 124.8(3) yes
C54 O3 C57 106.0(4) yes
Na1 O4 C58 123.1(3) yes
Na1 O4 C65 122.4(3) yes
C58 O4 C65 104.3(4) yes
Na1 O5 C61 134.1(3) yes
Na1 O5 C64 116.1(3) yes
C61 O5 C64 108.8(4) yes
P1 N1 Hf1 92.96(14) yes
P1 N1 C7 131.9(3) yes
Hf1 N1 C7 134.3(2) yes
P2 N2 Hf1 92.89(14) yes
P2 N2 C22 131.7(3) yes
Hf1 N2 C22 135.0(2) yes
P3 N3 Hf1 92.91(14) yes
P3 N3 C37 131.5(3) yes
Hf1 N3 C37 135.0(3) yes
Co1 N4 N5 179.2(3) yes
P1 C1 C2 118.4(3) yes
P1 C1 C3 113.3(3) yes
C2 C1 C3 108.4(3) yes
P1 C1 H11 103.1 no
C2 C1 H11 107.0 no
C3 C1 H11 105.6 no
C1 C2 H21 111.0 no
C1 C2 H22 108.9 no
H21 C2 H22 107.1 no
C1 C2 H23 113.0 no
H21 C2 H23 108.8 no
H22 C2 H23 107.8 no
C1 C3 H31 110.7 no
C1 C3 H32 109.0 no
H31 C3 H32 108.9 no
C1 C3 H33 111.7 no
H31 C3 H33 108.4 no
H32 C3 H33 108.0 no
P1 C4 C5 120.0(3) yes
P1 C4 C6 112.3(3) yes
C5 C4 C6 109.2(3) yes
P1 C4 H41 102.6 no
C5 C4 H41 106.9 no
C6 C4 H41 104.3 no
C4 C5 H51 108.5 no
C4 C5 H52 111.4 no
H51 C5 H52 109.9 no
C4 C5 H53 109.4 no
H51 C5 H53 108.4 no
H52 C5 H53 109.3 no
C4 C6 H61 109.3 no
C4 C6 H62 110.3 no
H61 C6 H62 109.0 no
C4 C6 H63 110.8 no
H61 C6 H63 109.2 no
H62 C6 H63 108.3 no
N1 C7 C8 119.6(3) yes
N1 C7 C12 122.5(3) yes
C8 C7 C12 117.8(4) yes
C7 C8 C9 120.2(4) yes
C7 C8 C13 121.4(4) yes
C9 C8 C13 118.4(4) yes
C8 C9 C10 122.3(4) yes
C8 C9 H91 118.6 no
C10 C9 H91 119.0 no
C9 C10 C11 116.7(4) yes
C9 C10 C14 121.2(4) yes
C11 C10 C14 122.0(5) yes
C10 C11 C12 122.9(4) yes
C10 C11 H111 117.7 no
C12 C11 H111 119.3 no
C11 C12 C7 120.0(4) yes
C11 C12 C15 116.8(4) yes
C7 C12 C15 123.2(4) yes
C8 C13 H131 110.5 no
C8 C13 H132 110.7 no
H131 C13 H132 108.6 no
C8 C13 H133 110.8 no
H131 C13 H133 107.6 no
H132 C13 H133 108.4 no
C10 C14 H141 111.0 no
C10 C14 H142 111.0 no
H141 C14 H142 108.6 no
C10 C14 H143 110.3 no
H141 C14 H143 109.2 no
H142 C14 H143 106.7 no
C12 C15 H151 112.0 no
C12 C15 H152 109.4 no
H151 C15 H152 107.6 no
C12 C15 H153 111.2 no
H151 C15 H153 109.7 no
H152 C15 H153 106.7 no
P2 C16 C17 120.2(3) yes
P2 C16 C18 111.5(3) yes
C17 C16 C18 109.2(3) yes
P2 C16 H161 102.9 no
C17 C16 H161 105.2 no
C18 C16 H161 106.8 no
C16 C17 H171 109.4 no
C16 C17 H172 109.4 no
H171 C17 H172 108.3 no
C16 C17 H173 110.9 no
H171 C17 H173 109.1 no
H172 C17 H173 109.9 no
C16 C18 H181 112.4 no
C16 C18 H182 110.6 no
H181 C18 H182 108.1 no
C16 C18 H183 110.0 no
H181 C18 H183 107.5 no
H182 C18 H183 108.0 no
P2 C19 C20 112.4(3) yes
P2 C19 C21 118.6(3) yes
C20 C19 C21 108.5(3) yes
P2 C19 H191 104.1 no
C20 C19 H191 105.1 no
C21 C19 H191 107.1 no
C19 C20 H201 108.1 no
C19 C20 H202 108.1 no
H201 C20 H202 108.7 no
C19 C20 H203 113.1 no
H201 C20 H203 109.4 no
H202 C20 H203 109.2 no
C19 C21 H211 110.4 no
C19 C21 H212 112.0 no
H211 C21 H212 108.2 no
C19 C21 H213 109.1 no
H211 C21 H213 107.6 no
H212 C21 H213 109.4 no
N2 C22 C23 121.7(3) yes
N2 C22 C27 120.5(3) yes
C23 C22 C27 117.7(3) yes
C22 C23 C24 120.0(4) yes
C22 C23 C28 122.3(3) yes
C24 C23 C28 117.7(4) yes
C23 C24 C25 122.5(4) yes
C23 C24 H241 118.4 no
C25 C24 H241 119.1 no
C24 C25 C26 117.4(4) yes
C24 C25 C29 122.2(4) yes
C26 C25 C29 120.3(4) yes
C25 C26 C27 122.1(4) yes
C25 C26 H261 119.6 no
C27 C26 H261 118.3 no
C22 C27 C26 120.3(4) yes
C22 C27 C30 121.0(3) yes
C26 C27 C30 118.7(4) yes
C23 C28 H281 108.4 no
C23 C28 H282 112.0 no
H281 C28 H282 108.2 no
C23 C28 H283 110.3 no
H281 C28 H283 107.5 no
H282 C28 H283 110.4 no
C25 C29 H291 109.8 no
C25 C29 H292 111.2 no
H291 C29 H292 108.0 no
C25 C29 H293 111.4 no
H291 C29 H293 107.4 no
H292 C29 H293 108.9 no
C27 C30 H301 110.4 no
C27 C30 H302 111.1 no
H301 C30 H302 108.8 no
C27 C30 H303 110.9 no
H301 C30 H303 107.7 no
H302 C30 H303 107.9 no
P3 C31 C32 120.2(3) yes
P3 C31 C33 111.9(3) yes
C32 C31 C33 109.6(4) yes
P3 C31 H311 101.1 no
C32 C31 H311 107.1 no
C33 C31 H311 105.6 no
C31 C32 H321 108.9 no
C31 C32 H322 108.1 no
H321 C32 H322 108.8 no
C31 C32 H323 112.7 no
H321 C32 H323 109.6 no
H322 C32 H323 108.7 no
C31 C33 H331 109.5 no
C31 C33 H332 109.2 no
H331 C33 H332 109.3 no
C31 C33 H333 111.0 no
H331 C33 H333 109.6 no
H332 C33 H333 108.2 no
P3 C34 C35 116.9(3) yes
P3 C34 C36 112.4(3) yes
C35 C34 C36 108.6(3) yes
P3 C34 H341 103.9 no
C35 C34 H341 107.3 no
C36 C34 H341 106.9 no
C34 C35 H351 110.0 no
C34 C35 H352 108.7 no
H351 C35 H352 108.4 no
C34 C35 H353 112.9 no
H351 C35 H353 108.3 no
H352 C35 H353 108.4 no
C34 C36 H361 111.4 no
C34 C36 H362 109.4 no
H361 C36 H362 107.1 no
C34 C36 H363 112.2 no
H361 C36 H363 108.8 no
H362 C36 H363 107.8 no
N3 C37 C38 121.4(4) yes
N3 C37 C42 120.5(3) yes
C38 C37 C42 117.9(4) yes
C37 C38 C39 119.1(4) yes
C37 C38 C43 123.8(4) yes
C39 C38 C43 117.1(3) yes
C38 C39 C40 123.1(4) yes
C38 C39 H391 117.9 no
C40 C39 H391 119.0 no
C39 C40 C41 117.2(4) yes
C39 C40 C44 121.3(4) yes
C41 C40 C44 121.6(4) yes
C40 C41 C42 122.4(4) yes
C40 C41 H411 119.7 no
C42 C41 H411 117.9 no
C37 C42 C41 120.2(4) yes
C37 C42 C45 121.1(4) yes
C41 C42 C45 118.7(4) yes
C38 C43 H431 110.6 no
C38 C43 H432 112.3 no
H431 C43 H432 107.4 no
C38 C43 H433 110.9 no
H431 C43 H433 108.1 no
H432 C43 H433 107.4 no
C40 C44 H441 111.8 no
C40 C44 H442 111.4 no
H441 C44 H442 106.1 no
C40 C44 H443 110.4 no
H441 C44 H443 108.7 no
H442 C44 H443 108.2 no
C42 C45 H451 111.5 no
C42 C45 H452 111.2 no
H451 C45 H452 107.8 no
C42 C45 H453 110.9 no
H451 C45 H453 108.3 no
H452 C45 H453 107.1 no
O1 C46 C47 106.7(4) yes
O1 C46 H461 110.5 no
C47 C46 H461 108.6 no
O1 C46 H462 110.1 no
C47 C46 H462 111.0 no
H461 C46 H462 109.8 no
C46 C47 C48 103.0(4) yes
C46 C47 H471 111.4 no
C48 C47 H471 111.5 no
C46 C47 H472 109.7 no
C48 C47 H472 111.4 no
H471 C47 H472 109.7 no
C47 C48 C49 102.4(5) yes
C47 C48 H481 110.5 no
C49 C48 H481 110.1 no
C47 C48 H482 112.7 no
C49 C48 H482 111.3 no
H481 C48 H482 109.7 no
C48 C49 O1 105.3(4) yes
C48 C49 H491 112.8 no
O1 C49 H491 110.4 no
C48 C49 H492 110.3 no
O1 C49 H492 108.0 no
H491 C49 H492 109.8 no
O2 C50 C51 102.7(7) yes
O2 C50 H501 109.4 no
C51 C50 H501 109.5 no
O2 C50 H502 113.3 no
C51 C50 H502 111.2 no
H501 C50 H502 110.4 no
C50 C51 C52 105.7(8) yes
C50 C51 H511 110.5 no
C52 C51 H511 110.8 no
C50 C51 H512 108.6 no
C52 C51 H512 110.8 no
H511 C51 H512 110.3 no
C51 C52 C53 104.2(7) yes
C51 C52 H521 110.5 no
C53 C52 H521 109.6 no
C51 C52 H522 110.8 no
C53 C52 H522 111.5 no
H521 C52 H522 110.1 no
C52 C53 O2 104.6(8) yes
C52 C53 H531 111.4 no
O2 C53 H531 106.7 no
C52 C53 H532 112.1 no
O2 C53 H532 109.6 no
H531 C53 H532 112.0 no
O3 C54 C55 105.4(5) yes
O3 C54 H541 109.9 no
C55 C54 H541 111.7 no
O3 C54 H542 111.4 no
C55 C54 H542 109.0 no
H541 C54 H542 109.4 no
C54 C55 C56 103.1(5) yes
C54 C55 H551 111.2 no
C56 C55 H551 111.7 no
C54 C55 H552 111.5 no
C56 C55 H552 109.9 no
H551 C55 H552 109.3 no
C55 C56 C57 105.4(5) yes
C55 C56 H561 111.1 no
C57 C56 H561 111.4 no
C55 C56 H562 109.1 no
C57 C56 H562 109.4 no
H561 C56 H562 110.3 no
C56 C57 O3 107.6(5) yes
C56 C57 H571 111.9 no
O3 C57 H571 111.5 no
C56 C57 H572 108.2 no
O3 C57 H572 109.2 no
H571 C57 H572 108.4 no
O4 C58 C59 105.7(5) yes
O4 C58 H581 109.4 no
C59 C58 H581 111.2 no
O4 C58 H582 110.0 no
C59 C58 H582 111.1 no
H581 C58 H582 109.4 no
C58 C59 C60 104.4(5) yes
C58 C59 H591 109.8 no
C60 C59 H591 110.2 no
C58 C59 H592 111.1 no
C60 C59 H592 113.0 no
H591 C59 H592 108.3 no
C59 C60 C65 103.4(4) yes
C59 C60 H601 109.7 no
C65 C60 H601 108.9 no
C59 C60 H602 113.1 no
C65 C60 H602 110.3 no
H601 C60 H602 111.2 no
O5 C61 C62 107.3(4) yes
O5 C61 H611 109.5 no
C62 C61 H611 114.0 no
O5 C61 H612 105.4 no
C62 C61 H612 111.9 no
H611 C61 H612 108.4 no
C61 C62 C63 103.0(4) yes
C61 C62 H621 111.8 no
C63 C62 H621 111.7 no
C61 C62 H622 108.8 no
C63 C62 H622 111.2 no
H621 C62 H622 110.1 no
C62 C63 C64 104.6(5) yes
C62 C63 H631 110.7 no
C64 C63 H631 106.3 no
C62 C63 H632 112.3 no
C64 C63 H632 110.5 no
H631 C63 H632 112.0 no
C63 C64 O5 106.9(5) yes
C63 C64 H641 106.8 no
O5 C64 H641 110.7 no
C63 C64 H642 110.8 no
O5 C64 H642 110.8 no
H641 C64 H642 110.7 no
C60 C65 O4 105.5(4) yes
C60 C65 H651 111.6 no
O4 C65 H651 110.6 no
C60 C65 H652 111.2 no
O4 C65 H652 109.8 no
H651 C65 H652 108.2 no

loop_
_geom_bond_atom_site_label_1
_geom_bond_atom_site_label_2
_geom_bond_distance
_geom_bond_publ_flag
Hf1 I1 2.877(4) yes
Hf1 Co1 2.4555(5) yes
Hf1 P1 2.8036(9) yes
Hf1 P2 2.7962(9) yes
Hf1 P3 2.7957(9) yes
Hf1 N1 2.138(3) yes
Hf1 N2 2.128(3) yes
Hf1 N3 2.124(3) yes
Hf1 Co1 2.4555(5) yes
Hf1 Cl1 2.553(4) yes
Hf1 P1 2.8036(9) yes
Hf1 P2 2.7962(9) yes
Hf1 P3 2.7957(9) yes
Hf1 N1 2.138(3) yes
Hf1 N2 2.128(3) yes
Hf1 N3 2.124(3) yes
I1 Na1 3.211(4) yes
Co1 P1 2.1948(11) yes
Co1 P2 2.2010(10) yes
Co1 P3 2.1977(11) yes
Co1 N4 1.799(3) yes
P1 N1 1.706(3) yes
P1 C1 1.876(4) yes
P1 C4 1.876(4) yes
P2 N2 1.710(3) yes
P2 C16 1.879(4) yes
P2 C19 1.881(4) yes
P3 N3 1.713(3) yes
P3 C31 1.877(4) yes
P3 C34 1.877(4) yes
Na1 O1 2.406(4) yes
Na1 O2 2.312(5) yes
Na1 O3 2.380(4) yes
Na1 O4 2.350(4) yes
Na1 O5 2.413(4) yes
O1 C46 1.432(6) yes
O1 C49 1.448(6) yes
O2 C50 1.398(10) yes
O2 C53 1.450(10) yes
O3 C54 1.419(7) yes
O3 C57 1.435(6) yes
O4 C58 1.445(7) yes
O4 C65 1.415(6) yes
O5 C61 1.413(6) yes
O5 C64 1.439(7) yes
N1 C7 1.433(5) yes
N2 C22 1.433(5) yes
N3 C37 1.426(5) yes
N4 N5 1.126(5) yes
C1 C2 1.528(6) yes
C1 C3 1.538(6) yes
C1 H11 0.958 no
C2 H21 0.970 no
C2 H22 0.964 no
C2 H23 0.971 no
C3 H31 0.959 no
C3 H32 0.962 no
C3 H33 0.957 no
C4 C5 1.541(6) yes
C4 C6 1.535(6) yes
C4 H41 0.971 no
C5 H51 0.955 no
C5 H52 0.975 no
C5 H53 0.967 no
C6 H61 0.947 no
C6 H62 0.954 no
C6 H63 0.952 no
C7 C8 1.411(5) yes
C7 C12 1.397(5) yes
C8 C9 1.398(6) yes
C8 C13 1.493(6) yes
C9 C10 1.387(7) yes
C9 H91 0.937 no
C10 C11 1.383(7) yes
C10 C14 1.506(6) yes
C11 C12 1.400(6) yes
C11 H111 0.922 no
C12 C15 1.507(6) yes
C13 H131 0.962 no
C13 H132 0.966 no
C13 H133 0.963 no
C14 H141 0.950 no
C14 H142 0.961 no
C14 H143 0.947 no
C15 H151 0.960 no
C15 H152 0.953 no
C15 H153 0.959 no
C16 C17 1.536(5) yes
C16 C18 1.519(6) yes
C16 H161 0.967 no
C17 H171 0.961 no
C17 H172 0.980 no
C17 H173 0.982 no
C18 H181 0.971 no
C18 H182 0.965 no
C18 H183 0.970 no
C19 C20 1.532(6) yes
C19 C21 1.529(6) yes
C19 H191 0.971 no
C20 H201 0.968 no
C20 H202 0.956 no
C20 H203 0.970 no
C21 H211 0.972 no
C21 H212 0.959 no
C21 H213 0.960 no
C22 C23 1.410(5) yes
C22 C27 1.409(5) yes
C23 C24 1.399(5) yes
C23 C28 1.507(6) yes
C24 C25 1.374(6) yes
C24 H241 0.951 no
C25 C26 1.391(6) yes
C25 C29 1.518(5) yes
C26 C27 1.393(5) yes
C26 H261 0.918 no
C27 C30 1.503(6) yes
C28 H281 0.972 no
C28 H282 0.953 no
C28 H283 0.974 no
C29 H291 0.948 no
C29 H292 0.947 no
C29 H293 0.957 no
C30 H301 0.953 no
C30 H302 0.953 no
C30 H303 0.987 no
C31 C32 1.539(7) yes
C31 C33 1.538(7) yes
C31 H311 0.978 no
C32 H321 0.957 no
C32 H322 0.961 no
C32 H323 0.951 no
C33 H331 0.963 no
C33 H332 0.957 no
C33 H333 0.964 no
C34 C35 1.531(6) yes
C34 C36 1.527(6) yes
C34 H341 0.952 no
C35 H351 0.967 no
C35 H352 0.953 no
C35 H353 0.963 no
C36 H361 0.958 no
C36 H362 0.964 no
C36 H363 0.958 no
C37 C38 1.417(5) yes
C37 C42 1.412(5) yes
C38 C39 1.401(6) yes
C38 C43 1.502(6) yes
C39 C40 1.380(6) yes
C39 H391 0.924 no
C40 C41 1.385(6) yes
C40 C44 1.508(6) yes
C41 C42 1.394(6) yes
C41 H411 0.920 no
C42 C45 1.501(6) yes
C43 H431 0.949 no
C43 H432 0.957 no
C43 H433 0.961 no
C44 H441 0.945 no
C44 H442 0.946 no
C44 H443 0.949 no
C45 H451 0.951 no
C45 H452 0.945 no
C45 H453 0.948 no
C46 C47 1.514(8) yes
C46 H461 0.955 no
C46 H462 0.958 no
C47 C48 1.498(8) yes
C47 H471 0.958 no
C47 H472 0.959 no
C48 C49 1.509(8) yes
C48 H481 0.967 no
C48 H482 0.966 no
C49 H491 0.976 no
C49 H492 0.966 no
C50 C51 1.476(12) yes
C50 H501 0.972 no
C50 H502 0.977 no
C51 C52 1.483(15) yes
C51 H511 0.962 no
C51 H512 0.979 no
C52 C53 1.516(12) yes
C52 H521 0.970 no
C52 H522 0.972 no
C53 H531 0.961 no
C53 H532 0.972 no
C54 C55 1.508(9) yes
C54 H541 0.971 no
C54 H542 0.969 no
C55 C56 1.507(10) yes
C55 H551 0.959 no
C55 H552 0.965 no
C56 C57 1.490(9) yes
C56 H561 0.958 no
C56 H562 0.962 no
C57 H571 0.967 no
C57 H572 0.994 no
C58 C59 1.505(8) yes
C58 H581 0.973 no
C58 H582 0.986 no
C59 C60 1.529(9) yes
C59 H591 0.961 no
C59 H592 0.964 no
C60 C65 1.511(8) yes
C60 H601 0.964 no
C60 H602 0.965 no
C61 C62 1.510(8) yes
C61 H611 0.966 no
C61 H612 0.986 no
C62 C63 1.493(8) yes
C62 H621 0.971 no
C62 H622 0.980 no
C63 C64 1.449(8) yes
C63 H631 0.986 no
C63 H632 0.980 no
C64 H641 0.994 no
C64 H642 0.971 no
C65 H651 0.969 no
C65 H652 0.976 no

loop_
_geom_hbond_atom_site_label_D
_geom_hbond_atom_site_label_H
_geom_hbond_atom_site_label_A
_geom_hbond_angle_DHA
_geom_hbond_distance_DH
_geom_hbond_distance_HA
_geom_hbond_distance_DA
_geom_hbond_publ_flag
C2 H23 C12 144 0.97 2.57 3.405(7) yes
C3 H33 N4 144 0.96 2.53 3.355(7) yes
C5 H52 C8 149 0.97 2.58 3.452(7) yes
C17 H173 C27 149 0.98 2.60 3.477(7) yes
C20 H203 N4 146 0.97 2.52 3.372(7) yes
C32 H323 C42 147 0.95 2.60 3.440(7) yes
C36 H363 N4 143 0.96 2.53 3.343(7) yes
